data_7051618
loop_
_publ_author_name
'Craythorne, Steven J.'
'Pollock, Ciara L.'
'Blake, Alexander J.'
'Nieuwenhuyzen, Mark'
'Marr, Andrew C.'
'Marr, Patricia C.'

_publ_section_title
;
 A low molecular weight hydro and organogelator derived from an
 isohexide and sol--gel transcription of the alcogel
;
_journal_issue 3
_journal_name_full 'New Journal of Chemistry'
_journal_page_first 479
_journal_paper_doi 10.1039/b814274b
_journal_volume 33
_journal_year 2009
_chemical_formula_sum 'C8 H14 O8 S2'
_chemical_formula_weight 302.31
_chemical_name_systematic
;
?
;
_space_group_IT_number 19
_symmetry_cell_setting orthorhombic
_symmetry_space_group_name_Hall 'P 2ac 2ab'
_symmetry_space_group_name_H-M 'P 21 21 21'
_atom_sites_solution_hydrogens geom
_atom_sites_solution_primary direct
_atom_sites_solution_secondary difmap
_audit_creation_method SHELXL-97
_cell_angle_alpha 90.00
_cell_angle_beta 90.00
_cell_angle_gamma 90.00
_cell_formula_units_Z 4
_cell_length_a 5.4647(8)
_cell_length_b 11.1834(17)
_cell_length_c 20.479(3)
_cell_measurement_reflns_used 4557
_cell_measurement_temperature 298(2)
_cell_measurement_theta_max 27.03
_cell_measurement_theta_min 2.70
_cell_volume 1251.6(3)
_computing_cell_refinement 'Bruker SMART'
_computing_data_collection 'Bruker SMART'
_computing_data_reduction 'Bruker SAINT'
_computing_molecular_graphics 'Bruker SHELXTL'
_computing_publication_material 'Bruker SHELXTL'
_computing_structure_refinement 'SHELXL-97 (Sheldrick, 1997)'
_computing_structure_solution 'SHELXS-97 (Sheldrick, 1990)'
_diffrn_ambient_temperature 298(2)
_diffrn_measured_fraction_theta_full 0.999
_diffrn_measured_fraction_theta_max 0.999
_diffrn_measurement_device_type 'CCD area detector'
_diffrn_measurement_method 'phi and omega scans'
_diffrn_radiation_monochromator graphite
_diffrn_radiation_source 'fine-focus sealed tube'
_diffrn_radiation_type MoK\a
_diffrn_radiation_wavelength 0.71073
_diffrn_reflns_av_R_equivalents 0.0320
_diffrn_reflns_av_sigmaI/netI 0.0255
_diffrn_reflns_limit_h_max 6
_diffrn_reflns_limit_h_min -6
_diffrn_reflns_limit_k_max 13
_diffrn_reflns_limit_k_min -13
_diffrn_reflns_limit_l_max 24
_diffrn_reflns_limit_l_min -24
_diffrn_reflns_number 10002
_diffrn_reflns_theta_full 24.99
_diffrn_reflns_theta_max 24.99
_diffrn_reflns_theta_min 1.99
_exptl_absorpt_coefficient_mu 0.455
_exptl_absorpt_correction_type none
_exptl_crystal_colour colourless
_exptl_crystal_density_diffrn 1.604
_exptl_crystal_density_meas ?
_exptl_crystal_density_method 'not measured'
_exptl_crystal_description needle
_exptl_crystal_F_000 632
_exptl_crystal_size_max 0.48
_exptl_crystal_size_mid 0.22
_exptl_crystal_size_min 0.20
_refine_diff_density_max 0.194
_refine_diff_density_min -0.166
_refine_diff_density_rms 0.037
_refine_ls_abs_structure_details 'Flack H D (1983), Acta Cryst. A39, 876-881'
_refine_ls_abs_structure_Flack -0.14(8)
_refine_ls_extinction_method none
_refine_ls_goodness_of_fit_ref 1.042
_refine_ls_hydrogen_treatment calc
_refine_ls_matrix_type full
_refine_ls_number_parameters 165
_refine_ls_number_reflns 2209
_refine_ls_number_restraints 0
_refine_ls_restrained_S_all 1.042
_refine_ls_R_factor_all 0.0344
_refine_ls_R_factor_gt 0.0291
_refine_ls_shift/su_max 0.001
_refine_ls_shift/su_mean 0.000
_refine_ls_structure_factor_coef Fsqd
_refine_ls_weighting_details 'calc w=1/[\s^2^(Fo^2^)+(0.0376P)^2^+0.2091P] where P=(Fo^2^+2Fc^2^)/3'
_refine_ls_weighting_scheme calc
_refine_ls_wR_factor_gt 0.0693
_refine_ls_wR_factor_ref 0.0719
_reflns_number_gt 1986
_reflns_number_total 2209
_reflns_threshold_expression >2sigma(I)
_cod_data_source_file b814274b.txt
_cod_data_source_block dmixetom
_cod_depositor_comments
;
The following automatic conversions were performed:
'_symmetry_cell_setting' value 'Orthorhombic' changed to 'orthorhombic'
according to '/home/saulius/struct/CIF-dictionaries/cif_core.dic'
dictionary named 'cif_core.dic' version 2.4.1 from 2010-06-29.

Automatic conversion script
Id: cif_fix_enum 1527 2010-12-29 10:47:43Z saulius 

The following automatic conversions were performed:

'_exptl_crystal_density_meas' value 'not_measured' was changed to '?'
- the value is perceived as not measured.

Automatic conversion script
Id: cif_fix_values 3008 2015-01-20 13:52:24Z robertas 
;
_cod_original_cell_volume 1251.5(3)
_cod_original_sg_symbol_H-M P2(1)2(1)2(1)
_cod_database_code 7051618

loop_
_symmetry_equiv_pos_as_xyz
'x, y, z'
'-x+1/2, -y, z+1/2'
'-x, y+1/2, -z+1/2'
'x+1/2, -y+1/2, -z'

loop_
_atom_site_label
_atom_site_type_symbol
_atom_site_fract_x
_atom_site_fract_y
_atom_site_fract_z
_atom_site_U_iso_or_equiv
_atom_site_adp_type
_atom_site_occupancy
_atom_site_symmetry_multiplicity
_atom_site_calc_flag
_atom_site_refinement_flags
_atom_site_disorder_assembly
_atom_site_disorder_group
C1 C -1.0027(5) -1.1223(3) -0.48273(15) 0.0590(8) Uani 1 1 d . . .
H1A H -1.1184 -1.1377 -0.5170 0.088 Uiso 1 1 calc R . .
H1B H -1.0871 -1.0917 -0.4452 0.088 Uiso 1 1 calc R . .
H1C H -0.9204 -1.1953 -0.4714 0.088 Uiso 1 1 calc R . .
O2 O -0.6628(5) -1.0633(3) -0.56383(10) 0.1032(9) Uani 1 1 d . . .
S3 S -0.78895(14) -1.01757(6) -0.50935(3) 0.0503(2) Uani 1 1 d . . .
O3 O -0.9060(5) -0.90484(17) -0.51306(11) 0.0818(8) Uani 1 1 d . . .
O5 O -0.5892(3) -1.01447(15) -0.45381(8) 0.0428(4) Uani 1 1 d . . .
C6 C -0.6424(4) -0.95163(18) -0.39297(10) 0.0327(5) Uani 1 1 d . . .
H6A H -0.8117 -0.9637 -0.3786 0.039 Uiso 1 1 calc R . .
C7 C -0.4598(4) -0.9962(2) -0.34361(11) 0.0368(5) Uani 1 1 d . . .
H7A H -0.5201 -0.9838 -0.2996 0.044 Uiso 1 1 calc R . .
H7B H -0.4286 -1.0808 -0.3498 0.044 Uiso 1 1 calc R . .
O8 O -0.2422(3) -0.92828(14) -0.35448(8) 0.0385(4) Uani 1 1 d . . .
C9 C -0.3134(4) -0.81028(19) -0.37365(11) 0.0347(5) Uani 1 1 d . . .
H9A H -0.2041 -0.7798 -0.4077 0.042 Uiso 1 1 calc R . .
C10 C -0.5782(4) -0.8197(2) -0.39953(11) 0.0339(5) Uani 1 1 d . . .
H10A H -0.5922 -0.7917 -0.4447 0.041 Uiso 1 1 calc R . .
O11 O -0.7278(3) -0.75181(13) -0.35597(8) 0.0397(4) Uani 1 1 d . . .
C12 C -0.5748(4) -0.6589(2) -0.33015(12) 0.0406(6) Uani 1 1 d . . .
H12A H -0.6431 -0.6266 -0.2902 0.049 Uiso 1 1 calc R . .
H12B H -0.5554 -0.5946 -0.3615 0.049 Uiso 1 1 calc R . .
C13 C -0.3326(4) -0.7205(2) -0.31717(10) 0.0361(5) Uani 1 1 d . . .
H13A H -0.1952 -0.6642 -0.3163 0.043 Uiso 1 1 calc R . .
O14 O -0.3619(3) -0.78419(14) -0.25543(7) 0.0412(4) Uani 1 1 d . . .
S15 S -0.17211(12) -0.77085(6) -0.19788(3) 0.04070(17) Uani 1 1 d . . .
C16 C 0.0507(5) -0.8785(2) -0.21454(12) 0.0467(7) Uani 1 1 d . . .
H16A H 0.1278 -0.8606 -0.2555 0.070 Uiso 1 1 calc R . .
H16B H -0.0245 -0.9560 -0.2168 0.070 Uiso 1 1 calc R . .
H16C H 0.1713 -0.8780 -0.1805 0.070 Uiso 1 1 calc R . .
O17 O -0.0623(4) -0.65531(15) -0.20137(10) 0.0636(6) Uani 1 1 d . . .
O18 O -0.3073(4) -0.8022(2) -0.14167(9) 0.0714(6) Uani 1 1 d . . .

loop_
_atom_site_aniso_label
_atom_site_aniso_U_11
_atom_site_aniso_U_22
_atom_site_aniso_U_33
_atom_site_aniso_U_23
_atom_site_aniso_U_13
_atom_site_aniso_U_12
C1 0.0555(17) 0.0561(17) 0.0653(19) -0.0070(15) -0.0123(16) -0.0063(14)
O2 0.0988(19) 0.168(2) 0.0429(12) -0.0403(14) 0.0173(13) -0.036(2)
S3 0.0611(4) 0.0570(4) 0.0328(3) -0.0029(3) -0.0058(3) -0.0076(3)
O3 0.116(2) 0.0502(12) 0.0793(15) 0.0170(11) -0.0553(15) -0.0053(13)
O5 0.0389(9) 0.0515(10) 0.0379(9) -0.0095(8) 0.0002(8) 0.0009(8)
C6 0.0317(12) 0.0374(12) 0.0290(11) -0.0013(9) 0.0015(10) 0.0014(10)
C7 0.0363(13) 0.0331(12) 0.0410(13) 0.0049(10) 0.0005(11) -0.0006(10)
O8 0.0289(9) 0.0379(9) 0.0488(9) 0.0046(7) -0.0025(8) 0.0023(7)
C9 0.0334(12) 0.0347(12) 0.0360(12) 0.0068(9) 0.0015(11) -0.0026(10)
C10 0.0343(12) 0.0351(12) 0.0324(12) 0.0024(10) 0.0005(10) 0.0013(10)
O11 0.0325(9) 0.0388(9) 0.0477(9) -0.0038(7) -0.0016(8) 0.0045(7)
C12 0.0446(14) 0.0353(13) 0.0417(14) -0.0010(11) 0.0001(12) 0.0008(11)
C13 0.0352(12) 0.0358(12) 0.0372(12) 0.0054(10) -0.0011(11) -0.0064(10)
O14 0.0369(9) 0.0496(9) 0.0370(9) 0.0050(8) -0.0050(8) -0.0083(8)
S15 0.0409(3) 0.0479(3) 0.0333(3) -0.0074(3) -0.0025(3) 0.0052(3)
C16 0.0459(15) 0.0493(15) 0.0450(15) 0.0005(12) 0.0003(13) 0.0113(13)
O17 0.0718(14) 0.0439(11) 0.0750(13) -0.0174(10) -0.0263(12) -0.0013(10)
O18 0.0598(12) 0.1190(17) 0.0354(10) 0.0022(10) 0.0101(11) 0.0139(13)

loop_
_atom_type_symbol
_atom_type_description
_atom_type_scat_dispersion_real
_atom_type_scat_dispersion_imag
_atom_type_scat_source
C C 0.0033 0.0016 'International Tables Vol C Tables 4.2.6.8 and 6.1.1.4'
H H 0.0000 0.0000 'International Tables Vol C Tables 4.2.6.8 and 6.1.1.4'
O O 0.0106 0.0060 'International Tables Vol C Tables 4.2.6.8 and 6.1.1.4'
S S 0.1246 0.1234 'International Tables Vol C Tables 4.2.6.8 and 6.1.1.4'

loop_
_geom_angle_atom_site_label_1
_geom_angle_atom_site_label_2
_geom_angle_atom_site_label_3
_geom_angle
_geom_angle_site_symmetry_1
_geom_angle_site_symmetry_3
_geom_angle_publ_flag
O2 S3 O3 120.16(17) . . ?
O2 S3 O5 103.92(14) . . ?
O3 S3 O5 109.38(10) . . ?
O2 S3 C1 109.39(16) . . ?
O3 S3 C1 108.22(16) . . ?
O5 S3 C1 104.67(12) . . ?
C6 O5 S3 119.22(14) . . ?
O5 C6 C7 106.34(18) . . ?
O5 C6 C10 110.20(17) . . ?
C7 C6 C10 103.14(19) . . ?
O8 C7 C6 105.73(17) . . ?
C7 O8 C9 107.86(16) . . ?
O8 C9 C13 114.54(18) . . ?
O8 C9 C10 106.61(18) . . ?
C13 C9 C10 103.84(19) . . ?
O11 C10 C6 109.16(18) . . ?
O11 C10 C9 106.59(18) . . ?
C6 C10 C9 104.60(19) . . ?
C10 O11 C12 106.36(17) . . ?
O11 C12 C13 104.18(17) . . ?
O14 C13 C12 106.14(19) . . ?
O14 C13 C9 109.90(18) . . ?
C12 C13 C9 102.98(19) . . ?
C13 O14 S15 121.94(14) . . ?
O18 S15 O17 119.07(14) . . ?
O18 S15 O14 104.00(11) . . ?
O17 S15 O14 108.96(11) . . ?
O18 S15 C16 110.66(13) . . ?
O17 S15 C16 108.74(14) . . ?
O14 S15 C16 104.32(11) . . ?

loop_
_geom_bond_atom_site_label_1
_geom_bond_atom_site_label_2
_geom_bond_distance
_geom_bond_site_symmetry_2
_geom_bond_publ_flag
C1 S3 1.742(3) . ?
O2 S3 1.408(2) . ?
S3 O3 1.416(2) . ?
S3 O5 1.5770(18) . ?
O5 C6 1.460(3) . ?
C6 C7 1.505(3) . ?
C6 C10 1.522(3) . ?
C7 O8 1.429(3) . ?
O8 C9 1.431(3) . ?
C9 C13 1.536(3) . ?
C9 C10 1.544(3) . ?
C10 O11 1.429(3) . ?
O11 C12 1.434(3) . ?
C12 C13 1.515(3) . ?
C13 O14 1.460(3) . ?
O14 S15 1.5769(17) . ?
S15 O18 1.4120(19) . ?
S15 O17 1.4264(19) . ?
S15 C16 1.746(2) . ?

loop_
_geom_torsion_atom_site_label_1
_geom_torsion_atom_site_label_2
_geom_torsion_atom_site_label_3
_geom_torsion_atom_site_label_4
_geom_torsion
_geom_torsion_site_symmetry_1
_geom_torsion_site_symmetry_2
_geom_torsion_site_symmetry_3
_geom_torsion_site_symmetry_4
_geom_torsion_publ_flag
O2 S3 O5 C6 169.01(19) . . . . ?
O3 S3 O5 C6 39.5(2) . . . . ?
C1 S3 O5 C6 -76.25(19) . . . . ?
S3 O5 C6 C7 162.47(15) . . . . ?
S3 O5 C6 C10 -86.4(2) . . . . ?
O5 C6 C7 O8 82.6(2) . . . . ?
C10 C6 C7 O8 -33.4(2) . . . . ?
C6 C7 O8 C9 34.7(2) . . . . ?
C7 O8 C9 C13 93.1(2) . . . . ?
C7 O8 C9 C10 -21.2(2) . . . . ?
O5 C6 C10 O11 152.96(17) . . . . ?
C7 C6 C10 O11 -93.8(2) . . . . ?
O5 C6 C10 C9 -93.3(2) . . . . ?
C7 C6 C10 C9 19.9(2) . . . . ?
O8 C9 C10 O11 115.35(19) . . . . ?
C13 C9 C10 O11 -6.0(2) . . . . ?
O8 C9 C10 C6 -0.2(2) . . . . ?
C13 C9 C10 C6 -121.53(18) . . . . ?
C6 C10 O11 C12 141.69(19) . . . . ?
C9 C10 O11 C12 29.2(2) . . . . ?
C10 O11 C12 C13 -41.1(2) . . . . ?
O11 C12 C13 O14 -79.7(2) . . . . ?
O11 C12 C13 C9 35.8(2) . . . . ?
O8 C9 C13 O14 -20.8(3) . . . . ?
C10 C9 C13 O14 95.0(2) . . . . ?
O8 C9 C13 C12 -133.60(19) . . . . ?
C10 C9 C13 C12 -17.8(2) . . . . ?
C12 C13 O14 S15 -129.23(17) . . . . ?
C9 C13 O14 S15 120.07(18) . . . . ?
C13 O14 S15 O18 156.74(18) . . . . ?
C13 O14 S15 O17 28.8(2) . . . . ?
C13 O14 S15 C16 -87.22(19) . . . . ?

loop_
_cod_related_entry_id
_cod_related_entry_database
_cod_related_entry_code
1 ChemSpider 10308879
